data_8105066
loop_
_publ_author_name
'Deki\'c, Vidoslav S.'
'Rodi\'c, Marko V.'
'Radulovi\'c, Niko S.'
'Risti\'c, Milenko N.'
'Deki\'c, Biljana R.'
'Gure\<si\'c, Dejan M.'
'Risti\'c, Novica R.'

_publ_section_title
;
 The crystal structure of 3-nitro-4-(p-tolylamino)-2H-chromen-2-one,
 C16H12N2O4
;
_journal_issue 1
_journal_name_full 'Zeitschrift f\"ur Kristallographie - New Crystal Structures'
_journal_page_first 225
_journal_page_last 227
_journal_paper_doi 10.1515/ncrs-2019-0592
_journal_volume 235
_journal_year 2019
_chemical_formula_moiety 'C16 H12 N2 O4'
_chemical_formula_sum 'C16 H12 N2 O4'
_chemical_formula_weight 296.28
_chemical_name_common ' 3-nitro-4-(<i>p</i>-tolylamino)-coumarin'
_chemical_name_systematic ' 3-nitro-4-(<i>p</i>-tolylamino)-2<i>H</i>-chromen-2-one'
_space_group_crystal_system triclinic
_space_group_IT_number 2
_space_group_name_Hall '-P 1'
_space_group_name_H-M_alt 'P -1'
_atom_sites_solution_hydrogens geom
_atom_sites_solution_primary dual
_atom_sites_solution_secondary .
_audit_creation_method SHELXL-2018/3
_cell_angle_alpha 99.292(4)
_cell_angle_beta 109.607(4)
_cell_angle_gamma 96.771(4)
_cell_formula_units_Z 4
_cell_length_a 10.7105(5)
_cell_length_b 11.2685(5)
_cell_length_c 13.0145(6)
_cell_measurement_reflns_used 4463
_cell_measurement_temperature 295(2)
_cell_measurement_theta_max 26.1970
_cell_measurement_theta_min 3.0230
_cell_volume 1435.01(12)
_computing_cell_refinement 'CrysAlisPro 1.171.40.53 [1]'
_computing_data_collection 'CrysAlisPro 1.171.40.53 [1]'
_computing_data_reduction 'CrysAlisPro 1.171.40.53 [1]'
_computing_molecular_graphics 'PLATON [4]'
_computing_publication_material 'PLATON [4]'
_computing_structure_refinement 'SHELXL-2018/3 [3]'
_computing_structure_solution 'SHELXT-2018/2 [2]'
_diffrn_ambient_temperature 295(2)
_diffrn_detector 'CCD plate'
_diffrn_detector_area_resol_mean 16.3280
_diffrn_detector_type 'Sapphire3 (Oxford Diffraction)'
_diffrn_measured_fraction_theta_full 0.999
_diffrn_measured_fraction_theta_max 0.998
_diffrn_measurement_details
;
List of Runs (angles in degrees, time in seconds):

  # Type    Start    End  Width  t~exp~   \w     \q     \k     \f   Frames
--------------------------------------------------------------------------
  1  \w    -25.00  23.00   1.00   25.00    --  -16.35 -99.00-180.00   48
  2  \w    -25.00  56.00   1.00   25.00    --   17.37 -99.00   0.00   81
  3  \w    -50.00  34.00   1.00   25.00    --   17.37 -57.00  30.00   84
  4  \w    -50.00  44.00   1.00   25.00    --   17.37 -77.00-120.00   94
  5  \w     -2.00  87.00   1.00   25.00    --   17.37  37.00-180.00   89
  6  \w     32.00  57.00   1.00   25.00    --   17.37-178.00-150.00   25
  7  \w     -2.00  87.00   1.00   25.00    --   17.37  37.00   0.00   89
;
_diffrn_measurement_device 'four-circle diffractometer'
_diffrn_measurement_device_type 'Gemini S (Oxford Diffraction)'
_diffrn_measurement_method '\w scans'
_diffrn_orient_matrix_type 'CrysAlisPro convention (1999,Acta A55,543-557)'
_diffrn_orient_matrix_UB_11 0.0035943000
_diffrn_orient_matrix_UB_12 0.0106986000
_diffrn_orient_matrix_UB_13 0.0562325000
_diffrn_orient_matrix_UB_21 -0.0501211000
_diffrn_orient_matrix_UB_22 0.0368192000
_diffrn_orient_matrix_UB_23 -0.0129527000
_diffrn_orient_matrix_UB_31 -0.0509177000
_diffrn_orient_matrix_UB_32 -0.0523684000
_diffrn_orient_matrix_UB_33 -0.0133972000
_diffrn_radiation_monochromator graphite
_diffrn_radiation_probe x-ray
_diffrn_radiation_type 'Mo K\a'
_diffrn_radiation_wavelength 0.71073
_diffrn_reflns_av_R_equivalents 0.0212
_diffrn_reflns_av_unetI/netI 0.0268
_diffrn_reflns_Laue_measured_fraction_full 0.999
_diffrn_reflns_Laue_measured_fraction_max 0.998
_diffrn_reflns_limit_h_max 13
_diffrn_reflns_limit_h_min -13
_diffrn_reflns_limit_k_max 14
_diffrn_reflns_limit_k_min -14
_diffrn_reflns_limit_l_max 16
_diffrn_reflns_limit_l_min -16
_diffrn_reflns_number 14917
_diffrn_reflns_point_group_measured_fraction_full 0.999
_diffrn_reflns_point_group_measured_fraction_max 0.998
_diffrn_reflns_theta_full 25.242
_diffrn_reflns_theta_max 26.377
_diffrn_reflns_theta_min 2.780
_diffrn_source 'fine-focus sealed X-ray tube'
_diffrn_source_type 'Enhance (Mo) X-ray Source (Oxford Diffraction)'
_exptl_absorpt_coefficient_mu 0.101
_exptl_absorpt_correction_T_max 0.989
_exptl_absorpt_correction_T_min 0.960
_exptl_absorpt_correction_type analytical
_exptl_absorpt_process_details
; 
CrysAlisPro 1.171.40.53 (Rigaku Oxford Diffraction, 2019) 
Analytical numeric absorption correction using a multifaceted crystal 
   model based on expressions derived by R.C. Clark & J.S. Reid. 
(Clark, R. C. & Reid, J. S. (1995). Acta Cryst. A51, 887-897) 
Empirical absorption correction using spherical harmonics, 
 implemented in SCALE3 ABSPACK scaling algorithm. 
;
_exptl_crystal_colour yellow
_exptl_crystal_density_diffrn 1.371
_exptl_crystal_description trapezoid
_exptl_crystal_F_000 616
_exptl_crystal_size_max 0.601
_exptl_crystal_size_mid 0.371
_exptl_crystal_size_min 0.122
_refine_diff_density_max 0.198
_refine_diff_density_min -0.194
_refine_diff_density_rms 0.038
_refine_ls_extinction_coef .
_refine_ls_extinction_method none
_refine_ls_goodness_of_fit_ref 1.010
_refine_ls_hydrogen_treatment constr
_refine_ls_matrix_type full
_refine_ls_number_parameters 399
_refine_ls_number_reflns 5870
_refine_ls_number_restraints 0
_refine_ls_restrained_S_all 1.010
_refine_ls_R_factor_all 0.0624
_refine_ls_R_factor_gt 0.0427
_refine_ls_shift/su_max 0.000
_refine_ls_shift/su_mean 0.000
_refine_ls_structure_factor_coef Fsqd
_refine_ls_weighting_details 'w=1/[\s^2^(Fo^2^)+(0.0509P)^2^+0.2797P] where P=(Fo^2^+2Fc^2^)/3'
_refine_ls_weighting_scheme calc
_refine_ls_wR_factor_gt 0.1002
_refine_ls_wR_factor_ref 0.1124
_reflns_Friedel_coverage 0.000
_reflns_Friedel_fraction_full .
_reflns_Friedel_fraction_max .
_reflns_number_gt 4398
_reflns_number_total 5870
_reflns_threshold_expression 'I > 2\s(I)'
_cod_data_source_file suppl_ncrs-2019-0592_suppl.cif
_cod_data_source_block VD-H-7_2273
_cod_database_code 8105066
_shelx_shelxl_version_number 2018/3
_shelx_space_group_comment
; 
The symmetry employed for this shelxl refinement is uniquely defined 
by the following loop, which should always be used as a source of 
symmetry information in preference to the above space-group names. 
They are only intended as comments. 
;
_shelx_estimated_absorpt_t_min 0.942
_shelx_estimated_absorpt_t_max 0.988
_oxdiff_exptl_absorpt_empirical_details
;
Empirical correction (ABSPACK) includes:
- Absorption correction using spherical harmonics
- Frame scaling
;

loop_
_space_group_symop_operation_xyz
'x, y, z'
'-x, -y, -z'

loop_
_atom_site_label
_atom_site_type_symbol
_atom_site_fract_x
_atom_site_fract_y
_atom_site_fract_z
_atom_site_U_iso_or_equiv
_atom_site_adp_type
_atom_site_occupancy
_atom_site_site_symmetry_order
_atom_site_calc_flag
_atom_site_refinement_flags_posn
_atom_site_refinement_flags_adp
_atom_site_refinement_flags_occupancy
_atom_site_disorder_assembly
_atom_site_disorder_group
O1B O 1.16119(11) 0.91869(10) 0.56562(9) 0.0507(3) Uani 1 1 d . . . . .
O2B O 1.15133(12) 1.03279(10) 0.44271(10) 0.0519(3) Uani 1 1 d . . . . .
O4B O 0.81452(11) 0.84478(10) 0.23184(9) 0.0479(3) Uani 1 1 d . . . . .
O3B O 1.00662(12) 0.91945(11) 0.22776(10) 0.0558(3) Uani 1 1 d . . . . .
N1B N 0.93786(13) 0.87025(11) 0.27307(10) 0.0362(3) Uani 1 1 d . . . . .
N2B N 0.87600(12) 0.63433(11) 0.33237(10) 0.0387(3) Uani 1 1 d . . . . .
H2B H 0.836251 0.583155 0.359005 0.046 Uiso 1 1 calc R U . . .
C2B C 1.10733(15) 0.93653(14) 0.45939(13) 0.0388(3) Uani 1 1 d . . . . .
C3B C 1.00335(14) 0.84102(13) 0.38018(12) 0.0340(3) Uani 1 1 d . . . . .
C4B C 0.95786(14) 0.73335(13) 0.40659(12) 0.0332(3) Uani 1 1 d . . . . .
C4'B C 1.00456(15) 0.72883(14) 0.52459(12) 0.0375(3) Uani 1 1 d . . . . .
C5B C 0.95315(18) 0.63703(15) 0.56831(14) 0.0475(4) Uani 1 1 d . . . . .
H5B H 0.885596 0.572694 0.520475 0.057 Uiso 1 1 calc R U . . .
C6B C 1.0014(2) 0.64103(18) 0.68098(15) 0.0593(5) Uani 1 1 d . . . . .
H6B H 0.965341 0.580279 0.709059 0.071 Uiso 1 1 calc R U . . .
C7B C 1.1031(2) 0.73457(19) 0.75265(15) 0.0673(6) Uani 1 1 d . . . . .
H7B H 1.136165 0.735796 0.828719 0.081 Uiso 1 1 calc R U . . .
C8B C 1.1560(2) 0.82598(18) 0.71280(15) 0.0615(5) Uani 1 1 d . . . . .
H8B H 1.224721 0.889028 0.761301 0.074 Uiso 1 1 calc R U . . .
C8'B C 1.10573(17) 0.82301(14) 0.59954(13) 0.0439(4) Uani 1 1 d . . . . .
C9B C 0.84650(15) 0.60311(13) 0.21529(12) 0.0370(3) Uani 1 1 d . . . . .
C14B C 0.71886(17) 0.54160(15) 0.14572(13) 0.0470(4) Uani 1 1 d . . . . .
H14B H 0.652399 0.524001 0.175034 0.056 Uiso 1 1 calc R U . . .
C13B C 0.69084(18) 0.50656(16) 0.03269(14) 0.0534(4) Uani 1 1 d . . . . .
H13B H 0.605387 0.463541 -0.013288 0.064 Uiso 1 1 calc R U . . .
C12B C 0.78597(18) 0.53343(15) -0.01451(13) 0.0491(4) Uani 1 1 d . . . . .
C11B C 0.91319(18) 0.59404(15) 0.05704(14) 0.0478(4) Uani 1 1 d . . . . .
H11B H 0.979087 0.613224 0.027542 0.057 Uiso 1 1 calc R U . . .
C10B C 0.94511(16) 0.62686(14) 0.17099(13) 0.0415(4) Uani 1 1 d . . . . .
H10B H 1.032336 0.664676 0.217631 0.050 Uiso 1 1 calc R U . . .
C15B C 0.7517(2) 0.4984(2) -0.13898(15) 0.0696(6) Uani 1 1 d . . . . .
H15D H 0.656614 0.492578 -0.176750 0.104 Uiso 1 1 calc R U . . .
H15E H 0.776372 0.420753 -0.157462 0.104 Uiso 1 1 calc R U . . .
H15F H 0.800415 0.559467 -0.161945 0.104 Uiso 1 1 calc R U . . .
O1A O 0.53546(13) 0.31509(12) 0.23852(10) 0.0589(3) Uani 1 1 d . . . . .
O2A O 0.71073(13) 0.43775(13) 0.36920(11) 0.0705(4) Uani 1 1 d . . . . .
O3A O 0.76230(14) 0.37834(16) 0.57852(12) 0.0860(5) Uani 1 1 d . . . . .
O4A O 0.58391(16) 0.43433(13) 0.59828(11) 0.0721(4) Uani 1 1 d . . . . .
N1A N 0.64180(16) 0.38220(14) 0.54349(12) 0.0536(4) Uani 1 1 d . . . . .
N2A N 0.39533(13) 0.19486(12) 0.47211(10) 0.0420(3) Uani 1 1 d . . . . .
H2A H 0.310529 0.164988 0.448302 0.050 Uiso 1 1 calc R U . . .
C2A C 0.60992(17) 0.36344(16) 0.34898(14) 0.0495(4) Uani 1 1 d . . . . .
C3A C 0.56108(16) 0.32163(14) 0.42846(13) 0.0417(4) Uani 1 1 d . . . . .
C4A C 0.43935(15) 0.24380(13) 0.40064(12) 0.0374(3) Uani 1 1 d . . . . .
C4'A C 0.35433(16) 0.21171(13) 0.28208(12) 0.0405(4) Uani 1 1 d . . . . .
C5A C 0.22108(17) 0.14846(15) 0.24021(14) 0.0512(4) Uani 1 1 d . . . . .
H5A H 0.181416 0.124955 0.289111 0.061 Uiso 1 1 calc R U . . .
C6A C 0.1483(2) 0.12077(18) 0.12750(15) 0.0641(5) Uani 1 1 d . . . . .
H6A H 0.059217 0.080087 0.100911 0.077 Uiso 1 1 calc R U . . .
C7A C 0.2058(2) 0.15255(18) 0.05325(15) 0.0678(6) Uani 1 1 d . . . . .
H7A H 0.156086 0.131784 -0.023043 0.081 Uiso 1 1 calc R U . . .
C8A C 0.3359(2) 0.21456(17) 0.09166(15) 0.0621(5) Uani 1 1 d . . . . .
H8A H 0.375516 0.235287 0.041860 0.074 Uiso 1 1 calc R U . . .
C8'A C 0.40807(18) 0.24621(14) 0.20584(13) 0.0472(4) Uani 1 1 d . . . . .
C9A C 0.47220(15) 0.18618(14) 0.58334(12) 0.0388(3) Uani 1 1 d . . . . .
C10A C 0.59289(17) 0.14569(15) 0.60714(14) 0.0471(4) Uani 1 1 d . . . . .
H10A H 0.626842 0.124809 0.550974 0.056 Uiso 1 1 calc R U . . .
C11A C 0.66338(19) 0.13623(17) 0.71500(16) 0.0562(5) Uani 1 1 d . . . . .
H11A H 0.746203 0.111065 0.731199 0.067 Uiso 1 1 calc R U . . .
C12A C 0.6135(2) 0.16335(17) 0.79925(15) 0.0571(5) Uani 1 1 d . . . . .
C13A C 0.4899(2) 0.19918(19) 0.77235(15) 0.0613(5) Uani 1 1 d . . . . .
H13A H 0.453202 0.215518 0.827419 0.074 Uiso 1 1 calc R U . . .
C14A C 0.41943(17) 0.21134(17) 0.66578(14) 0.0523(4) Uani 1 1 d . . . . .
H14A H 0.336571 0.236442 0.649507 0.063 Uiso 1 1 calc R U . . .
C15A C 0.6927(3) 0.1566(3) 0.91842(18) 0.0957(8) Uani 1 1 d . . . . .
H15A H 0.684746 0.224738 0.969055 0.144 Uiso 1 1 calc R U . . .
H15B H 0.785947 0.159033 0.928055 0.144 Uiso 1 1 calc R U . . .
H15C H 0.657656 0.081621 0.933552 0.144 Uiso 1 1 calc R U . . .

loop_
_atom_site_aniso_label
_atom_site_aniso_U_11
_atom_site_aniso_U_22
_atom_site_aniso_U_33
_atom_site_aniso_U_23
_atom_site_aniso_U_13
_atom_site_aniso_U_12
O1B 0.0501(7) 0.0496(7) 0.0357(6) 0.0038(5) 0.0018(5) -0.0060(5)
O2B 0.0520(7) 0.0451(7) 0.0489(7) 0.0047(5) 0.0157(6) -0.0122(5)
O4B 0.0358(6) 0.0606(7) 0.0435(7) 0.0141(5) 0.0090(5) 0.0070(5)
O3B 0.0553(7) 0.0655(8) 0.0441(7) 0.0198(6) 0.0179(6) -0.0100(6)
N1B 0.0376(7) 0.0354(7) 0.0341(7) 0.0072(5) 0.0128(6) 0.0013(5)
N2B 0.0442(7) 0.0379(7) 0.0298(6) 0.0064(5) 0.0125(6) -0.0044(5)
C2B 0.0345(8) 0.0414(9) 0.0370(9) 0.0046(7) 0.0119(7) 0.0018(6)
C3B 0.0335(8) 0.0369(8) 0.0295(7) 0.0057(6) 0.0105(6) 0.0035(6)
C4B 0.0323(8) 0.0368(8) 0.0298(7) 0.0051(6) 0.0120(6) 0.0040(6)
C4'B 0.0422(9) 0.0403(8) 0.0299(8) 0.0074(6) 0.0124(7) 0.0092(7)
C5B 0.0591(11) 0.0480(9) 0.0365(9) 0.0120(7) 0.0178(8) 0.0082(8)
C6B 0.0822(14) 0.0588(11) 0.0415(10) 0.0201(9) 0.0231(10) 0.0155(10)
C7B 0.0953(16) 0.0707(13) 0.0290(9) 0.0147(9) 0.0105(10) 0.0196(11)
C8B 0.0735(13) 0.0590(11) 0.0338(9) 0.0031(8) 0.0007(9) 0.0080(9)
C8'B 0.0497(10) 0.0440(9) 0.0328(8) 0.0070(7) 0.0089(7) 0.0085(7)
C9B 0.0438(9) 0.0331(8) 0.0301(8) 0.0051(6) 0.0108(7) 0.0022(6)
C14B 0.0437(9) 0.0515(10) 0.0385(9) 0.0049(7) 0.0121(7) -0.0037(7)
C13B 0.0480(10) 0.0590(11) 0.0369(9) -0.0008(8) 0.0034(8) -0.0016(8)
C12B 0.0614(11) 0.0469(9) 0.0333(9) 0.0020(7) 0.0121(8) 0.0129(8)
C11B 0.0575(11) 0.0466(9) 0.0424(9) 0.0036(7) 0.0249(8) 0.0094(8)
C10B 0.0420(9) 0.0408(8) 0.0370(9) 0.0014(7) 0.0130(7) 0.0032(7)
C15B 0.0856(15) 0.0793(14) 0.0362(10) -0.0001(9) 0.0168(10) 0.0190(11)
O1A 0.0648(8) 0.0689(8) 0.0408(7) 0.0142(6) 0.0228(6) -0.0100(6)
O2A 0.0653(9) 0.0787(9) 0.0617(9) 0.0217(7) 0.0246(7) -0.0235(7)
O3A 0.0447(8) 0.1286(14) 0.0645(10) 0.0345(9) 0.0003(7) -0.0211(8)
O4A 0.1010(11) 0.0612(8) 0.0414(8) 0.0009(6) 0.0174(8) 0.0062(8)
N1A 0.0551(10) 0.0550(9) 0.0383(8) 0.0149(7) 0.0074(7) -0.0148(7)
N2A 0.0335(7) 0.0543(8) 0.0330(7) 0.0129(6) 0.0085(5) -0.0059(6)
C2A 0.0514(10) 0.0497(10) 0.0459(10) 0.0138(8) 0.0189(8) -0.0048(8)
C3A 0.0425(9) 0.0444(9) 0.0341(8) 0.0102(7) 0.0120(7) -0.0040(7)
C4A 0.0416(9) 0.0372(8) 0.0332(8) 0.0099(6) 0.0138(7) 0.0029(6)
C4'A 0.0480(9) 0.0362(8) 0.0335(8) 0.0091(6) 0.0112(7) 0.0012(7)
C5A 0.0512(10) 0.0523(10) 0.0396(9) 0.0138(7) 0.0066(8) -0.0062(8)
C6A 0.0650(12) 0.0609(11) 0.0432(10) 0.0134(9) -0.0030(9) -0.0115(9)
C7A 0.0881(15) 0.0592(11) 0.0327(9) 0.0111(8) -0.0014(9) -0.0078(10)
C8A 0.0894(15) 0.0572(11) 0.0377(10) 0.0149(8) 0.0225(10) 0.0011(10)
C8'A 0.0587(11) 0.0416(9) 0.0374(9) 0.0101(7) 0.0155(8) -0.0016(8)
C9A 0.0364(8) 0.0428(8) 0.0342(8) 0.0118(6) 0.0108(7) -0.0028(6)
C10A 0.0507(10) 0.0478(9) 0.0474(10) 0.0137(7) 0.0217(8) 0.0103(7)
C11A 0.0521(11) 0.0576(11) 0.0574(12) 0.0217(9) 0.0114(9) 0.0167(8)
C12A 0.0629(12) 0.0592(11) 0.0417(10) 0.0180(8) 0.0077(9) 0.0066(9)
C13A 0.0608(12) 0.0883(14) 0.0377(10) 0.0182(9) 0.0205(9) 0.0103(10)
C14A 0.0405(9) 0.0789(12) 0.0413(10) 0.0176(9) 0.0173(8) 0.0113(8)
C15A 0.113(2) 0.115(2) 0.0489(13) 0.0325(13) 0.0049(13) 0.0372(16)

loop_
_atom_type_symbol
_atom_type_description
_atom_type_scat_dispersion_real
_atom_type_scat_dispersion_imag
_atom_type_scat_source
C C 0.0033 0.0016 'International Tables Vol C Tables 4.2.6.8 and 6.1.1.4'
H H 0.0000 0.0000 'International Tables Vol C Tables 4.2.6.8 and 6.1.1.4'
N N 0.0061 0.0033 'International Tables Vol C Tables 4.2.6.8 and 6.1.1.4'
O O 0.0106 0.0060 'International Tables Vol C Tables 4.2.6.8 and 6.1.1.4'

loop_
_exptl_crystal_face_index_h
_exptl_crystal_face_index_k
_exptl_crystal_face_index_l
_exptl_crystal_face_perp_dist
-1 1 0 0.1803
1 -1 0 0.1953
1 0 0 0.1275
-1 0 0 0.2395
-1 -1 1 0.2750
0 0 -1 0.0775
0 0 1 0.0445
9 11 -8 0.3426
1 -1 -17 0.0720
15 1 -6 0.1252
11 -11 -6 0.1734
-10 11 9 0.1576
-10 -11 3 0.2808

loop_
_geom_angle_atom_site_label_1
_geom_angle_atom_site_label_2
_geom_angle_atom_site_label_3
_geom_angle
_geom_angle_site_symmetry_1
_geom_angle_site_symmetry_3
C2B O1B C8'B 121.78(12) . .
O3B N1B O4B 122.80(13) . .
O3B N1B C3B 119.35(12) . .
O4B N1B C3B 117.85(12) . .
C4B N2B C9B 128.32(12) . .
C4B N2B H2B 115.8 . .
C9B N2B H2B 115.8 . .
O2B C2B O1B 116.33(13) . .
O2B C2B C3B 126.87(15) . .
O1B C2B C3B 116.79(13) . .
C4B C3B C2B 123.20(13) . .
C4B C3B N1B 121.69(12) . .
C2B C3B N1B 114.76(12) . .
N2B C4B C3B 125.19(13) . .
N2B C4B C4'B 118.11(13) . .
C3B C4B C4'B 116.70(13) . .
C8'B C4'B C5B 117.47(14) . .
C8'B C4'B C4B 117.99(13) . .
C5B C4'B C4B 124.53(14) . .
C6B C5B C4'B 120.70(16) . .
C6B C5B H5B 119.6 . .
C4'B C5B H5B 119.6 . .
C5B C6B C7B 120.32(17) . .
C5B C6B H6B 119.8 . .
C7B C6B H6B 119.8 . .
C8B C7B C6B 120.58(17) . .
C8B C7B H7B 119.7 . .
C6B C7B H7B 119.7 . .
C7B C8B C8'B 119.05(17) . .
C7B C8B H8B 120.5 . .
C8'B C8B H8B 120.5 . .
O1B C8'B C8B 116.03(15) . .
O1B C8'B C4'B 122.12(14) . .
C8B C8'B C4'B 121.85(16) . .
C10B C9B C14B 119.69(14) . .
C10B C9B N2B 121.13(13) . .
C14B C9B N2B 119.07(14) . .
C13B C14B C9B 119.53(16) . .
C13B C14B H14B 120.2 . .
C9B C14B H14B 120.2 . .
C14B C13B C12B 122.01(16) . .
C14B C13B H13B 119.0 . .
C12B C13B H13B 119.0 . .
C11B C12B C13B 117.27(15) . .
C11B C12B C15B 121.54(17) . .
C13B C12B C15B 121.18(17) . .
C10B C11B C12B 121.87(16) . .
C10B C11B H11B 119.1 . .
C12B C11B H11B 119.1 . .
C11B C10B C9B 119.54(15) . .
C11B C10B H10B 120.2 . .
C9B C10B H10B 120.2 . .
C12B C15B H15D 109.5 . .
C12B C15B H15E 109.5 . .
H15D C15B H15E 109.5 . .
C12B C15B H15F 109.5 . .
H15D C15B H15F 109.5 . .
H15E C15B H15F 109.5 . .
C2A O1A C8'A 121.01(13) . .
O4A N1A O3A 124.49(16) . .
O4A N1A C3A 117.05(15) . .
O3A N1A C3A 118.45(17) . .
C4A N2A C9A 127.90(13) . .
C4A N2A H2A 116.1 . .
C9A N2A H2A 116.1 . .
O2A C2A O1A 116.51(15) . .
O2A C2A C3A 126.50(16) . .
O1A C2A C3A 116.99(14) . .
C4A C3A C2A 124.04(14) . .
C4A C3A N1A 121.86(14) . .
C2A C3A N1A 113.54(13) . .
N2A C4A C3A 125.62(14) . .
N2A C4A C4'A 118.33(13) . .
C3A C4A C4'A 116.04(13) . .
C8'A C4'A C5A 117.47(15) . .
C8'A C4'A C4A 118.46(14) . .
C5A C4'A C4A 124.07(14) . .
C6A C5A C4'A 120.51(17) . .
C6A C5A H5A 119.7 . .
C4'A C5A H5A 119.7 . .
C5A C6A C7A 120.78(18) . .
C5A C6A H6A 119.6 . .
C7A C6A H6A 119.6 . .
C8A C7A C6A 120.05(17) . .
C8A C7A H7A 120.0 . .
C6A C7A H7A 120.0 . .
C7A C8A C8'A 119.22(17) . .
C7A C8A H8A 120.4 . .
C8'A C8A H8A 120.4 . .
O1A C8'A C4'A 122.25(14) . .
O1A C8'A C8A 115.86(15) . .
C4'A C8'A C8A 121.88(16) . .
C10A C9A C14A 119.86(15) . .
C10A C9A N2A 121.03(14) . .
C14A C9A N2A 118.98(14) . .
C9A C10A C11A 119.58(16) . .
C9A C10A H10A 120.2 . .
C11A C10A H10A 120.2 . .
C12A C11A C10A 121.38(17) . .
C12A C11A H11A 119.3 . .
C10A C11A H11A 119.3 . .
C13A C12A C11A 117.92(16) . .
C13A C12A C15A 120.68(19) . .
C11A C12A C15A 121.38(19) . .
C14A C13A C12A 121.46(17) . .
C14A C13A H13A 119.3 . .
C12A C13A H13A 119.3 . .
C13A C14A C9A 119.73(17) . .
C13A C14A H14A 120.1 . .
C9A C14A H14A 120.1 . .
C12A C15A H15A 109.5 . .
C12A C15A H15B 109.5 . .
H15A C15A H15B 109.5 . .
C12A C15A H15C 109.5 . .
H15A C15A H15C 109.5 . .
H15B C15A H15C 109.5 . .

loop_
_geom_bond_atom_site_label_1
_geom_bond_atom_site_label_2
_geom_bond_distance
_geom_bond_site_symmetry_2
O1B C2B 1.3661(18) .
O1B C8'B 1.3744(19) .
O2B C2B 1.2124(18) .
O4B N1B 1.2250(15) .
O3B N1B 1.2241(15) .
N1B C3B 1.4457(18) .
N2B C4B 1.3415(18) .
N2B C9B 1.4224(18) .
N2B H2B 0.8600 .
C2B C3B 1.432(2) .
C3B C4B 1.391(2) .
C4B C4'B 1.4585(19) .
C4'B C8'B 1.392(2) .
C4'B C5B 1.401(2) .
C5B C6B 1.373(2) .
C5B H5B 0.9300 .
C6B C7B 1.377(3) .
C6B H6B 0.9300 .
C7B C8B 1.372(3) .
C7B H7B 0.9300 .
C8B C8'B 1.382(2) .
C8B H8B 0.9300 .
C9B C10B 1.382(2) .
C9B C14B 1.383(2) .
C14B C13B 1.378(2) .
C14B H14B 0.9300 .
C13B C12B 1.384(3) .
C13B H13B 0.9300 .
C12B C11B 1.383(2) .
C12B C15B 1.508(2) .
C11B C10B 1.380(2) .
C11B H11B 0.9300 .
C10B H10B 0.9300 .
C15B H15D 0.9600 .
C15B H15E 0.9600 .
C15B H15F 0.9600 .
O1A C2A 1.369(2) .
O1A C8'A 1.378(2) .
O2A C2A 1.2089(19) .
O3A N1A 1.225(2) .
O4A N1A 1.219(2) .
N1A C3A 1.455(2) .
N2A C4A 1.3380(18) .
N2A C9A 1.4311(18) .
N2A H2A 0.8600 .
C2A C3A 1.424(2) .
C3A C4A 1.382(2) .
C4A C4'A 1.463(2) .
C4'A C8'A 1.386(2) .
C4'A C5A 1.398(2) .
C5A C6A 1.373(2) .
C5A H5A 0.9300 .
C6A C7A 1.378(3) .
C6A H6A 0.9300 .
C7A C8A 1.367(3) .
C7A H7A 0.9300 .
C8A C8'A 1.388(2) .
C8A H8A 0.9300 .
C9A C10A 1.375(2) .
C9A C14A 1.377(2) .
C10A C11A 1.381(2) .
C10A H10A 0.9300 .
C11A C12A 1.380(3) .
C11A H11A 0.9300 .
C12A C13A 1.378(3) .
C12A C15A 1.517(3) .
C13A C14A 1.377(2) .
C13A H13A 0.9300 .
C14A H14A 0.9300 .
C15A H15A 0.9600 .
C15A H15B 0.9600 .
C15A H15C 0.9600 .

loop_
_geom_hbond_atom_site_label_D
_geom_hbond_atom_site_label_H
_geom_hbond_atom_site_label_A
_geom_hbond_distance_DH
_geom_hbond_distance_HA
_geom_hbond_distance_DA
_geom_hbond_angle_DHA
_geom_hbond_site_symmetry_A
_geom_hbond_publ_flag
N2B H2B O2A 0.86 2.04 2.8736(16) 161.6 . yes
N2A H2A O2B 0.86 2.10 2.8791(16) 150.2 1_445 yes

loop_
_geom_torsion_atom_site_label_1
_geom_torsion_atom_site_label_2
_geom_torsion_atom_site_label_3
_geom_torsion_atom_site_label_4
_geom_torsion
_geom_torsion_site_symmetry_1
_geom_torsion_site_symmetry_2
_geom_torsion_site_symmetry_3
_geom_torsion_site_symmetry_4
C8'B O1B C2B O2B 169.51(14) . . . .
C8'B O1B C2B C3B -9.3(2) . . . .
O2B C2B C3B C4B -179.46(15) . . . .
O1B C2B C3B C4B -0.8(2) . . . .
O2B C2B C3B N1B -6.1(2) . . . .
O1B C2B C3B N1B 172.62(12) . . . .
O3B N1B C3B C4B -141.34(15) . . . .
O4B N1B C3B C4B 39.1(2) . . . .
O3B N1B C3B C2B 45.15(19) . . . .
O4B N1B C3B C2B -134.46(14) . . . .
C9B N2B C4B C3B 17.9(2) . . . .
C9B N2B C4B C4'B -161.60(14) . . . .
C2B C3B C4B N2B -169.48(14) . . . .
N1B C3B C4B N2B 17.6(2) . . . .
C2B C3B C4B C4'B 10.0(2) . . . .
N1B C3B C4B C4'B -162.91(13) . . . .
N2B C4B C4'B C8'B 169.93(14) . . . .
C3B C4B C4'B C8'B -9.6(2) . . . .
N2B C4B C4'B C5B -11.1(2) . . . .
C3B C4B C4'B C5B 169.33(15) . . . .
C8'B C4'B C5B C6B 0.1(2) . . . .
C4B C4'B C5B C6B -178.84(15) . . . .
C4'B C5B C6B C7B -1.1(3) . . . .
C5B C6B C7B C8B 1.0(3) . . . .
C6B C7B C8B C8'B 0.1(3) . . . .
C2B O1B C8'B C8B -170.08(15) . . . .
C2B O1B C8'B C4'B 9.7(2) . . . .
C7B C8B C8'B O1B 178.64(18) . . . .
C7B C8B C8'B C4'B -1.1(3) . . . .
C5B C4'B C8'B O1B -178.73(15) . . . .
C4B C4'B C8'B O1B 0.3(2) . . . .
C5B C4'B C8'B C8B 1.0(2) . . . .
C4B C4'B C8'B C8B -179.97(15) . . . .
C4B N2B C9B C10B 37.7(2) . . . .
C4B N2B C9B C14B -146.07(16) . . . .
C10B C9B C14B C13B -1.1(2) . . . .
N2B C9B C14B C13B -177.39(15) . . . .
C9B C14B C13B C12B -1.5(3) . . . .
C14B C13B C12B C11B 2.0(3) . . . .
C14B C13B C12B C15B -177.70(17) . . . .
C13B C12B C11B C10B 0.0(3) . . . .
C15B C12B C11B C10B 179.73(16) . . . .
C12B C11B C10B C9B -2.5(2) . . . .
C14B C9B C10B C11B 3.1(2) . . . .
N2B C9B C10B C11B 179.27(14) . . . .
C8'A O1A C2A O2A -168.82(16) . . . .
C8'A O1A C2A C3A 11.0(2) . . . .
O2A C2A C3A C4A 174.54(18) . . . .
O1A C2A C3A C4A -5.3(3) . . . .
O2A C2A C3A N1A 3.0(3) . . . .
O1A C2A C3A N1A -176.85(15) . . . .
O4A N1A C3A C4A -48.9(2) . . . .
O3A N1A C3A C4A 131.55(17) . . . .
O4A N1A C3A C2A 122.83(17) . . . .
O3A N1A C3A C2A -56.7(2) . . . .
C9A N2A C4A C3A -16.5(3) . . . .
C9A N2A C4A C4'A 162.19(15) . . . .
C2A C3A C4A N2A 174.22(16) . . . .
N1A C3A C4A N2A -14.9(3) . . . .
C2A C3A C4A C4'A -4.5(2) . . . .
N1A C3A C4A C4'A 166.33(15) . . . .
N2A C4A C4'A C8'A -169.97(15) . . . .
C3A C4A C4'A C8'A 8.9(2) . . . .
N2A C4A C4'A C5A 10.3(2) . . . .
C3A C4A C4'A C5A -170.82(16) . . . .
C8'A C4'A C5A C6A 0.9(3) . . . .
C4A C4'A C5A C6A -179.38(16) . . . .
C4'A C5A C6A C7A 1.3(3) . . . .
C5A C6A C7A C8A -1.3(3) . . . .
C6A C7A C8A C8'A -0.8(3) . . . .
C2A O1A C8'A C4'A -6.8(3) . . . .
C2A O1A C8'A C8A 172.47(16) . . . .
C5A C4'A C8'A O1A 176.08(16) . . . .
C4A C4'A C8'A O1A -3.6(2) . . . .
C5A C4'A C8'A C8A -3.1(3) . . . .
C4A C4'A C8'A C8A 177.15(16) . . . .
C7A C8A C8'A O1A -176.13(18) . . . .
C7A C8A C8'A C4'A 3.1(3) . . . .
C4A N2A C9A C10A -46.8(2) . . . .
C4A N2A C9A C14A 137.48(17) . . . .
C14A C9A C10A C11A -3.1(2) . . . .
N2A C9A C10A C11A -178.81(15) . . . .
C9A C10A C11A C12A 1.8(3) . . . .
C10A C11A C12A C13A 0.6(3) . . . .
C10A C11A C12A C15A -178.18(19) . . . .
C11A C12A C13A C14A -1.9(3) . . . .
C15A C12A C13A C14A 176.9(2) . . . .
C12A C13A C14A C9A 0.7(3) . . . .
C10A C9A C14A C13A 1.9(3) . . . .
N2A C9A C14A C13A 177.68(16) . . . .
